data_4068670
loop_
_publ_author_name
'Helten, Holger'
'P\'erez, Janaina Marinas'
'Daniels, J\"org'
'Streubel, Rainer'

_publ_section_title
;
 First Br\/onsted Acid-Induced Ring Expansion of an Oxaphosphirane
 Complex: A Combined Experimental and DFT Study
;
_journal_issue 4
_journal_name_full Organometallics
_journal_page_first 1221
_journal_paper_doi 10.1021/om8010245
_journal_volume 28
_journal_year 2009
_chemical_formula_sum 'C26 H30 N O6 P Si2 W'
_chemical_formula_weight 723.51
_chemical_name_systematic
;
pentacarbonyl(4-bis(trimethylsilyl)methyl-2,5-diphenyl-
1,3,4-oxazaphosphol-2-ene
;
_space_group_IT_number 14
_symmetry_cell_setting monoclinic
_symmetry_space_group_name_Hall '-P 2yn'
_symmetry_space_group_name_H-M 'P 1 21/n 1'
_atom_sites_solution_hydrogens geom
_atom_sites_solution_primary direct
_atom_sites_solution_secondary difmap
_audit_creation_method 'manual editing of form.cif'
_cell_angle_alpha 90
_cell_angle_beta 109.4830(10)
_cell_angle_gamma 90
_cell_formula_units_Z 4
_cell_length_a 15.3301(5)
_cell_length_b 11.3528(2)
_cell_length_c 17.6200(5)
_cell_measurement_reflns_used 12880
_cell_measurement_temperature 100(2)
_cell_measurement_theta_max 27.485
_cell_measurement_theta_min 0.998
_cell_volume 2890.99(14)
_computing_cell_refinement 'HKL Scalepack (Otwinowski & Minor 1997)'
_computing_data_collection 'Collect (Bruker AXS BV, 1997-2004)'
_computing_data_reduction 'HKL Denzo and Scalepack (Otwinowski & Minor 1'
_computing_structure_refinement 'SHELXL-97 (Sheldrick, 1997)'
_diffrn_ambient_temperature 100(2)
_diffrn_detector 'CCD plate'
_diffrn_detector_area_resol_mean 9
_diffrn_measured_fraction_theta_full 0.98
_diffrn_measured_fraction_theta_max 0.98
_diffrn_measurement_device '95mm CCD camera on \k-goniostat'
_diffrn_measurement_device_type KappaCCD
_diffrn_measurement_method 'CCD rotation images, thick slices'
_diffrn_orient_matrix_type 'by Bruker AXS Collect from scalepack cell'
_diffrn_orient_matrix_UB_11 0.474495E-1
_diffrn_orient_matrix_UB_12 -0.517228E-1
_diffrn_orient_matrix_UB_13 0.381769E-1
_diffrn_orient_matrix_UB_21 0.315309E-1
_diffrn_orient_matrix_UB_22 0.710921E-1
_diffrn_orient_matrix_UB_23 0.304565E-1
_diffrn_orient_matrix_UB_31 -0.392698E-1
_diffrn_orient_matrix_UB_32 -0.54145E-2
_diffrn_orient_matrix_UB_33 0.352018E-1
_diffrn_radiation_monochromator graphite
_diffrn_radiation_probe x-ray
_diffrn_radiation_type MoK\a
_diffrn_radiation_wavelength 0.71073
_diffrn_reflns_av_R_equivalents 0.0415
_diffrn_reflns_av_unetI/netI 0.0445
_diffrn_reflns_limit_h_max 19
_diffrn_reflns_limit_h_min -17
_diffrn_reflns_limit_k_max 13
_diffrn_reflns_limit_k_min -14
_diffrn_reflns_limit_l_max 20
_diffrn_reflns_limit_l_min -22
_diffrn_reflns_number 20829
_diffrn_reflns_theta_full 27.49
_diffrn_reflns_theta_max 27.49
_diffrn_reflns_theta_min 2.8
_diffrn_source 'Enraf Nonius FR590'
_exptl_absorpt_coefficient_mu 4.173
_exptl_absorpt_correction_T_max 0.6589
_exptl_absorpt_correction_T_min 0.2197
_exptl_absorpt_correction_type analytical
_exptl_absorpt_process_details
;
 ?
;
_exptl_crystal_colour colourless
_exptl_crystal_density_diffrn 1.662
_exptl_crystal_density_method 'not measured'
_exptl_crystal_description cuboid
_exptl_crystal_F_000 1432
_exptl_crystal_size_max 0.4
_exptl_crystal_size_mid 0.28
_exptl_crystal_size_min 0.11
_refine_diff_density_max 1.108
_refine_diff_density_min -3.105
_refine_diff_density_rms 0.152
_refine_ls_extinction_method none
_refine_ls_goodness_of_fit_ref 0.99
_refine_ls_hydrogen_treatment constr
_refine_ls_matrix_type full
_refine_ls_number_parameters 340
_refine_ls_number_reflns 6510
_refine_ls_number_restraints 0
_refine_ls_restrained_S_all 0.99
_refine_ls_R_factor_all 0.035
_refine_ls_R_factor_gt 0.0284
_refine_ls_shift/su_max 0.003
_refine_ls_shift/su_mean 0
_refine_ls_structure_factor_coef Fsqd
_refine_ls_weighting_details 'calc w=1/[\s^2^(Fo^2^)+(0.0349P)^2^+0.0000P] where P=(Fo^2^+2Fc^2^)/3'
_refine_ls_weighting_scheme calc
_refine_ls_wR_factor_gt 0.0627
_refine_ls_wR_factor_ref 0.0647
_reflns_number_gt 5592
_reflns_number_total 6510
_reflns_threshold_expression >2sigma(I)
_cod_data_source_file om8010245_si_002.cif
_cod_data_source_block global
_cod_original_cell_volume 2890.99(13)
_cod_original_sg_symbol_H-M P21/n
_cod_database_code 4068670

loop_
_symmetry_equiv_pos_as_xyz
'x, y, z'
'-x+1/2, y+1/2, -z+1/2'
'-x, -y, -z'
'x-1/2, -y-1/2, z-1/2'

loop_
_atom_site_label
_atom_site_type_symbol
_atom_site_fract_x
_atom_site_fract_y
_atom_site_fract_z
_atom_site_U_iso_or_equiv
_atom_site_adp_type
_atom_site_occupancy
_atom_site_symmetry_multiplicity
_atom_site_calc_flag
_atom_site_refinement_flags
W W 0.654209(8) 0.942246(9) 0.804866(7) 0.01189(5) Uani 1 1 d .
C1 C 0.3883(2) 0.9246(2) 0.75251(18) 0.0119(6) Uani 1 1 d .
H1 H 0.3459 0.9209 0.6954 0.014 Uiso 1 1 calc R
C2 C 0.4098(2) 0.7777(2) 0.84949(17) 0.0127(6) Uani 1 1 d .
C3 C 0.3768(2) 0.7205(2) 0.91012(17) 0.0149(6) Uani 1 1 d .
C4 C 0.3163(2) 0.7788(3) 0.94134(18) 0.0180(6) Uani 1 1 d .
H4 H 0.2944 0.8554 0.9227 0.022 Uiso 1 1 calc R
C5 C 0.2884(2) 0.7243(3) 0.99995(19) 0.0241(7) Uani 1 1 d .
H5 H 0.2485 0.7644 1.0225 0.029 Uiso 1 1 calc R
C6 C 0.3185(2) 0.6116(3) 1.0255(2) 0.0265(8) Uani 1 1 d .
H6 H 0.2992 0.5744 1.0656 0.032 Uiso 1 1 calc R
C7 C 0.3763(2) 0.5533(3) 0.9932(2) 0.0232(8) Uani 1 1 d .
H7 H 0.3956 0.4753 1.0101 0.028 Uiso 1 1 calc R
C8 C 0.4066(2) 0.6074(3) 0.93606(18) 0.0182(6) Uani 1 1 d .
H8 H 0.4476 0.5672 0.9147 0.022 Uiso 1 1 calc R
C9 C 0.3969(2) 1.0503(2) 0.78086(18) 0.0123(6) Uani 1 1 d .
C10 C 0.4365(2) 1.0767(2) 0.86246(18) 0.0153(6) Uani 1 1 d .
H10 H 0.4606 1.015 0.9 0.018 Uiso 1 1 calc R
C11 C 0.4411(2) 1.1920(3) 0.88936(19) 0.0199(7) Uani 1 1 d .
H11 H 0.4679 1.2094 0.9451 0.024 Uiso 1 1 calc R
C12 C 0.4065(2) 1.2811(3) 0.8344(2) 0.0227(7) Uani 1 1 d .
H12 H 0.4103 1.3604 0.8525 0.027 Uiso 1 1 calc R
C13 C 0.3663(2) 1.2568(3) 0.7537(2) 0.0209(7) Uani 1 1 d .
H13 H 0.3423 1.319 0.7165 0.025 Uiso 1 1 calc R
C14 C 0.3610(2) 1.1413(3) 0.72663(19) 0.0159(6) Uani 1 1 d .
H14 H 0.3327 1.1245 0.671 0.019 Uiso 1 1 calc R
C15 C 0.4762(2) 0.7450(2) 0.67403(16) 0.0122(6) Uani 1 1 d .
H15 H 0.5393 0.7332 0.6704 0.015 Uiso 1 1 calc R
C16 C 0.2830(2) 0.7954(3) 0.54603(19) 0.0225(7) Uani 1 1 d .
H16A H 0.251 0.8339 0.4944 0.034 Uiso 1 1 calc R
H16B H 0.2619 0.8298 0.5879 0.034 Uiso 1 1 calc R
H16C H 0.2691 0.7109 0.5415 0.034 Uiso 1 1 calc R
C17 C 0.4366(2) 0.9795(3) 0.57541(18) 0.0192(7) Uani 1 1 d .
H17A H 0.4994 0.9914 0.5741 0.029 Uiso 1 1 calc R
H17B H 0.4316 1.0141 0.6248 0.029 Uiso 1 1 calc R
H17C H 0.392 1.0176 0.5285 0.029 Uiso 1 1 calc R
C18 C 0.4527(2) 0.7522(3) 0.49410(18) 0.0240(7) Uani 1 1 d .
H18A H 0.4283 0.672 0.4819 0.036 Uiso 1 1 calc R
H18B H 0.5205 0.7498 0.5137 0.036 Uiso 1 1 calc R
H18C H 0.4311 0.8004 0.4452 0.036 Uiso 1 1 calc R
C19 C 0.3271(2) 0.5850(3) 0.70854(19) 0.0183(6) Uani 1 1 d .
H19A H 0.2837 0.5308 0.6713 0.027 Uiso 1 1 calc R
H19B H 0.3005 0.6643 0.7018 0.027 Uiso 1 1 calc R
H19C H 0.3389 0.5585 0.764 0.027 Uiso 1 1 calc R
C20 C 0.4190(2) 0.5010(3) 0.59123(19) 0.0217(7) Uani 1 1 d .
H20A H 0.4742 0.5053 0.5752 0.033 Uiso 1 1 calc R
H20B H 0.366 0.534 0.5484 0.033 Uiso 1 1 calc R
H20C H 0.4063 0.4185 0.6004 0.033 Uiso 1 1 calc R
C21 C 0.5352(2) 0.5131(3) 0.76633(19) 0.0197(7) Uani 1 1 d .
H21A H 0.5173 0.4319 0.7731 0.03 Uiso 1 1 calc R
H21B H 0.548 0.5559 0.8172 0.03 Uiso 1 1 calc R
H21C H 0.5907 0.5126 0.7506 0.03 Uiso 1 1 calc R
C22 C 0.7784(2) 1.0207(3) 0.84814(19) 0.0216(7) Uani 1 1 d .
C23 C 0.6437(2) 0.9530(2) 0.91751(19) 0.0156(7) Uani 1 1 d .
C24 C 0.6038(2) 1.1100(3) 0.7737(2) 0.0215(7) Uani 1 1 d .
C25 C 0.6676(2) 0.9230(3) 0.6941(2) 0.0198(7) Uani 1 1 d .
C26 C 0.7107(2) 0.7784(3) 0.82830(18) 0.0192(7) Uani 1 1 d .
N1 N 0.48692(17) 0.75646(19) 0.83888(14) 0.0126(5) Uani 1 1 d .
P P 0.49953(5) 0.84177(6) 0.76195(4) 0.01054(15) Uani 1 1 d .
Si1 Si 0.43881(6) 0.58730(7) 0.68645(5) 0.01376(17) Uani 1 1 d .
Si2 Si 0.41113(6) 0.81777(7) 0.57329(5) 0.01472(17) Uani 1 1 d .
O1 O 0.34829(14) 0.85753(16) 0.80352(12) 0.0140(4) Uani 1 1 d .
O2 O 0.84793(17) 1.0689(2) 0.87387(16) 0.0324(6) Uani 1 1 d .
O32 O 0.64052(18) 0.95699(19) 0.98071(14) 0.0252(5) Uani 1 1 d .
O4 O 0.58204(18) 1.2040(2) 0.75540(17) 0.0375(7) Uani 1 1 d .
O5 O 0.67671(18) 0.9083(2) 0.63354(15) 0.0347(6) Uani 1 1 d .
O6 O 0.74282(17) 0.68590(19) 0.83795(14) 0.0287(6) Uani 1 1 d .

loop_
_atom_site_aniso_label
_atom_site_aniso_U_11
_atom_site_aniso_U_22
_atom_site_aniso_U_33
_atom_site_aniso_U_23
_atom_site_aniso_U_13
_atom_site_aniso_U_12
W 0.00880(8) 0.01389(8) 0.01422(8) -0.00064(4) 0.00547(5) -0.00125(4)
C1 0.0118(16) 0.0119(14) 0.0142(15) 0.0006(10) 0.0071(12) -0.0014(11)
C2 0.0131(15) 0.0112(14) 0.0132(14) -0.0013(10) 0.0035(12) -0.0030(11)
C3 0.0145(16) 0.0156(14) 0.0159(15) -0.0023(11) 0.0066(13) -0.0054(12)
C4 0.0154(16) 0.0200(15) 0.0197(16) -0.0020(12) 0.0074(13) -0.0029(12)
C5 0.0224(19) 0.0342(19) 0.0205(17) -0.0008(13) 0.0138(15) -0.0009(14)
C6 0.0221(19) 0.036(2) 0.0240(18) 0.0066(14) 0.0118(15) -0.0035(15)
C7 0.0223(19) 0.0201(17) 0.0288(19) 0.0071(12) 0.0107(16) -0.0015(13)
C8 0.0160(17) 0.0195(16) 0.0215(16) -0.0010(12) 0.0097(13) -0.0006(12)
C9 0.0079(15) 0.0132(14) 0.0184(15) -0.0021(10) 0.0079(12) -0.0007(10)
C10 0.0124(16) 0.0165(15) 0.0173(16) -0.0012(11) 0.0055(13) -0.0001(12)
C11 0.0154(17) 0.0229(17) 0.0233(17) -0.0081(12) 0.0090(13) -0.0037(13)
C12 0.0169(17) 0.0129(15) 0.041(2) -0.0071(13) 0.0135(15) -0.0026(12)
C13 0.0171(17) 0.0146(15) 0.0350(19) 0.0032(12) 0.0138(15) 0.0030(12)
C14 0.0124(15) 0.0185(15) 0.0191(15) 0.0013(12) 0.0084(12) 0.0015(12)
C15 0.0113(15) 0.0111(13) 0.0158(15) -0.0013(10) 0.0065(12) 0.0000(11)
C16 0.0173(17) 0.0252(17) 0.0217(17) -0.0050(12) 0.0022(14) 0.0001(13)
C17 0.0227(18) 0.0209(15) 0.0174(16) 0.0036(12) 0.0113(14) 0.0044(13)
C18 0.030(2) 0.0272(17) 0.0158(16) -0.0025(12) 0.0096(14) 0.0038(14)
C19 0.0174(17) 0.0175(14) 0.0238(17) -0.0048(12) 0.0120(14) -0.0033(13)
C20 0.0234(19) 0.0170(17) 0.0283(18) -0.0070(12) 0.0134(15) -0.0046(13)
C21 0.0209(18) 0.0129(15) 0.0291(18) 0.0032(12) 0.0133(14) 0.0035(13)
C22 0.0195(19) 0.0236(16) 0.0230(17) -0.0025(13) 0.0089(14) 0.0001(14)
C23 0.0113(16) 0.0193(16) 0.0180(17) -0.0036(11) 0.0073(13) 0.0001(11)
C24 0.0143(17) 0.0222(18) 0.0308(19) 0.0022(13) 0.0114(15) -0.0036(13)
C25 0.0108(16) 0.0283(17) 0.0216(18) 0.0006(13) 0.0072(14) -0.0030(13)
C26 0.0174(17) 0.0253(17) 0.0147(15) -0.0035(12) 0.0051(13) -0.0004(13)
N1 0.0145(13) 0.0107(11) 0.0141(12) -0.0007(9) 0.0068(10) -0.0011(10)
P 0.0096(4) 0.0104(3) 0.0129(4) -0.0005(3) 0.0054(3) 0.0002(3)
Si1 0.0137(4) 0.0114(4) 0.0188(4) -0.0021(3) 0.0090(3) -0.0012(3)
Si2 0.0153(4) 0.0165(4) 0.0132(4) -0.0009(3) 0.0059(3) 0.0013(3)
O1 0.0119(11) 0.0135(10) 0.0194(11) 0.0028(8) 0.0089(9) 0.0006(8)
O2 0.0146(14) 0.0461(16) 0.0361(15) -0.0090(11) 0.0080(11) -0.0147(11)
O32 0.0287(15) 0.0299(13) 0.0178(13) -0.0021(9) 0.0089(11) 0.0034(10)
O4 0.0289(15) 0.0192(13) 0.071(2) 0.0121(12) 0.0260(14) 0.0036(10)
O5 0.0308(16) 0.0576(16) 0.0215(14) -0.0035(12) 0.0165(12) -0.0076(13)
O6 0.0288(14) 0.0217(13) 0.0318(14) -0.0013(9) 0.0051(11) 0.0094(10)

loop_
_atom_type_symbol
_atom_type_description
_atom_type_scat_dispersion_real
_atom_type_scat_dispersion_imag
_atom_type_scat_source
C C 0.0033 0.0016 'International Tables Vol C Tables 4.2.6.8 and 6.1.1.4'
H H 0 0 'International Tables Vol C Tables 4.2.6.8 and 6.1.1.4'
N N 0.0061 0.0033 'International Tables Vol C Tables 4.2.6.8 and 6.1.1.4'
O O 0.0106 0.006 'International Tables Vol C Tables 4.2.6.8 and 6.1.1.4'
P P 0.1023 0.0942 'International Tables Vol C Tables 4.2.6.8 and 6.1.1.4'
Si Si 0.0817 0.0704 'International Tables Vol C Tables 4.2.6.8 and 6.1.1.4'
W W -0.849 6.8722 'International Tables Vol C Tables 4.2.6.8 and 6.1.1.4'

loop_
_exptl_crystal_face_index_h
_exptl_crystal_face_index_k
_exptl_crystal_face_index_l
_exptl_crystal_face_perp_dist
0 -1 0 0.132
0 1 0 0.149
1 0 1 0.187
-1 0 -1 0.214
-1 0 1 0.047
1 0 -1 0.062
-1 -1 -1 0.214
-1 1 -1 0.225
1 -1 1 0.196
1 1 1 0.194
-2 1 2 0.089
2 1 -2 0.1
-2 -1 2 0.08
2 -1 -2 0.096

loop_
_geom_angle_atom_site_label_1
_geom_angle_atom_site_label_2
_geom_angle_atom_site_label_3
_geom_angle
C22 W C26 92.46(13)
C22 W C25 91.44(13)
C26 W C25 85.67(12)
C22 W C23 88.68(13)
C26 W C23 91.34(12)
C25 W C23 177.01(12)
C22 W C24 85.15(13)
C26 W C24 174.62(13)
C25 W C24 89.57(13)
C23 W C24 93.41(12)
C22 W P 175.53(9)
C26 W P 86.62(9)
C25 W P 92.85(9)
C23 W P 86.97(9)
C24 W P 96.13(9)
O1 C1 C9 107.4(2)
O1 C1 P 103.67(17)
C9 C1 P 117.6(2)
O1 C1 H1 109.3
C9 C1 H1 109.3
P C1 H1 109.3
N1 C2 O1 121.9(3)
N1 C2 C3 125.4(3)
O1 C2 C3 112.8(3)
C8 C3 C4 120.0(3)
C8 C3 C2 119.4(3)
C4 C3 C2 120.7(3)
C5 C4 C3 119.5(3)
C5 C4 H4 120.2
C3 C4 H4 120.2
C6 C5 C4 120.1(3)
C6 C5 H5 119.9
C4 C5 H5 119.9
C7 C6 C5 120.2(3)
C7 C6 H6 119.9
C5 C6 H6 119.9
C6 C7 C8 120.5(3)
C6 C7 H7 119.7
C8 C7 H7 119.7
C7 C8 C3 119.7(3)
C7 C8 H8 120.1
C3 C8 H8 120.1
C14 C9 C10 119.0(3)
C14 C9 C1 120.4(3)
C10 C9 C1 120.4(2)
C11 C10 C9 120.7(3)
C11 C10 H10 119.6
C9 C10 H10 119.6
C12 C11 C10 119.3(3)
C12 C11 H11 120.3
C10 C11 H11 120.3
C13 C12 C11 120.9(3)
C13 C12 H12 119.6
C11 C12 H12 119.6
C12 C13 C14 120.0(3)
C12 C13 H13 120
C14 C13 H13 120
C13 C14 C9 120.1(3)
C13 C14 H14 120
C9 C14 H14 120
P C15 Si2 114.86(14)
P C15 Si1 116.43(15)
Si2 C15 Si1 115.31(14)
P C15 H15 102.4
Si2 C15 H15 102.4
Si1 C15 H15 102.4
Si2 C16 H16A 109.5
Si2 C16 H16B 109.5
H16A C16 H16B 109.5
Si2 C16 H16C 109.5
H16A C16 H16C 109.5
H16B C16 H16C 109.5
Si2 C17 H17A 109.5
Si2 C17 H17B 109.5
H17A C17 H17B 109.5
Si2 C17 H17C 109.5
H17A C17 H17C 109.5
H17B C17 H17C 109.5
Si2 C18 H18A 109.5
Si2 C18 H18B 109.5
H18A C18 H18B 109.5
Si2 C18 H18C 109.5
H18A C18 H18C 109.5
H18B C18 H18C 109.5
Si1 C19 H19A 109.5
Si1 C19 H19B 109.5
H19A C19 H19B 109.5
Si1 C19 H19C 109.5
H19A C19 H19C 109.5
H19B C19 H19C 109.5
Si1 C20 H20A 109.5
Si1 C20 H20B 109.5
H20A C20 H20B 109.5
Si1 C20 H20C 109.5
H20A C20 H20C 109.5
H20B C20 H20C 109.5
Si1 C21 H21A 109.5
Si1 C21 H21B 109.5
H21A C21 H21B 109.5
Si1 C21 H21C 109.5
H21A C21 H21C 109.5
H21B C21 H21C 109.5
O2 C22 W 177.5(3)
O32 C23 W 177.8(3)
O4 C24 W 174.8(3)
O5 C25 W 177.4(3)
O6 C26 W 176.8(3)
C2 N1 P 111.1(2)
N1 P C15 106.59(12)
N1 P C1 90.82(12)
C15 P C1 107.76(13)
N1 P W 111.09(9)
C15 P W 115.17(10)
C1 P W 121.99(9)
C21 Si1 C20 106.84(15)
C21 Si1 C19 112.58(14)
C20 Si1 C19 106.89(15)
C21 Si1 C15 108.45(14)
C20 Si1 C15 110.58(13)
C19 Si1 C15 111.40(13)
C18 Si2 C17 106.51(15)
C18 Si2 C16 110.07(15)
C17 Si2 C16 109.29(15)
C18 Si2 C15 108.60(14)
C17 Si2 C15 111.37(13)
C16 Si2 C15 110.89(14)
C2 O1 C1 111.3(2)

loop_
_geom_bond_atom_site_label_1
_geom_bond_atom_site_label_2
_geom_bond_distance
W C22 2.008(3)
W C26 2.035(3)
W C25 2.042(3)
W C23 2.048(3)
W C24 2.060(3)
W P 2.5100(7)
C1 O1 1.461(3)
C1 C9 1.503(4)
C1 P 1.905(3)
C1 H1 1
C2 N1 1.281(4)
C2 O1 1.362(3)
C2 C3 1.476(4)
C3 C8 1.388(4)
C3 C4 1.393(4)
C4 C5 1.389(4)
C4 H4 0.95
C5 C6 1.384(5)
C5 H5 0.95
C6 C7 1.372(5)
C6 H6 0.95
C7 C8 1.385(4)
C7 H7 0.95
C8 H8 0.95
C9 C14 1.390(4)
C9 C10 1.394(4)
C10 C11 1.386(4)
C10 H10 0.95
C11 C12 1.378(4)
C11 H11 0.95
C12 C13 1.376(5)
C12 H12 0.95
C13 C14 1.388(4)
C13 H13 0.95
C14 H14 0.95
C15 P 1.834(3)
C15 Si2 1.910(3)
C15 Si1 1.915(3)
C15 H15 1
C16 Si2 1.878(3)
C16 H16A 0.98
C16 H16B 0.98
C16 H16C 0.98
C17 Si2 1.875(3)
C17 H17A 0.98
C17 H17B 0.98
C17 H17C 0.98
C18 Si2 1.871(3)
C18 H18A 0.98
C18 H18B 0.98
C18 H18C 0.98
C19 Si1 1.878(3)
C19 H19A 0.98
C19 H19B 0.98
C19 H19C 0.98
C20 Si1 1.878(3)
C20 H20A 0.98
C20 H20B 0.98
C20 H20C 0.98
C21 Si1 1.867(3)
C21 H21A 0.98
C21 H21B 0.98
C21 H21C 0.98
C22 O2 1.148(4)
C23 O32 1.132(4)
C24 O4 1.133(4)
C25 O5 1.133(4)
C26 O6 1.149(4)
N1 P 1.728(2)

loop_
_geom_torsion_atom_site_label_1
_geom_torsion_atom_site_label_2
_geom_torsion_atom_site_label_3
_geom_torsion_atom_site_label_4
_geom_torsion
N1 C2 C3 C8 -27.7(4)
O1 C2 C3 C8 151.7(3)
N1 C2 C3 C4 152.2(3)
O1 C2 C3 C4 -28.3(4)
C8 C3 C4 C5 1.7(4)
C2 C3 C4 C5 -178.2(3)
C3 C4 C5 C6 -1.7(5)
C4 C5 C6 C7 0.1(5)
C5 C6 C7 C8 1.4(5)
C6 C7 C8 C3 -1.3(5)
C4 C3 C8 C7 -0.3(4)
C2 C3 C8 C7 179.7(3)
O1 C1 C9 C14 -128.1(3)
P C1 C9 C14 115.6(3)
O1 C1 C9 C10 48.5(4)
P C1 C9 C10 -67.8(3)
C14 C9 C10 C11 -0.7(5)
C1 C9 C10 C11 -177.3(3)
C9 C10 C11 C12 -0.4(5)
C10 C11 C12 C13 0.9(5)
C11 C12 C13 C14 -0.4(5)
C12 C13 C14 C9 -0.6(5)
C10 C9 C14 C13 1.2(5)
C1 C9 C14 C13 177.8(3)
C26 W C22 O2 -146(7)
C25 W C22 O2 128(7)
C23 W C22 O2 -55(7)
C24 W C22 O2 39(7)
P W C22 O2 -68(8)
C22 W C23 O32 -56(7)
C26 W C23 O32 37(7)
C25 W C23 O32 36(8)
C24 W C23 O32 -141(7)
P W C23 O32 123(7)
C22 W C24 O4 35(3)
C26 W C24 O4 -29(4)
C25 W C24 O4 -57(3)
C23 W C24 O4 123(3)
P W C24 O4 -150(3)
C22 W C25 O5 89(6)
C26 W C25 O5 -3(6)
C23 W C25 O5 -3(8)
C24 W C25 O5 174(6)
P W C25 O5 -90(6)
C22 W C26 O6 -91(5)
C25 W C26 O6 0(5)
C23 W C26 O6 -18E1(10)
C24 W C26 O6 -27(6)
P W C26 O6 93(5)
O1 C2 N1 P 0.6(3)
C3 C2 N1 P 180.0(2)
C2 N1 P C15 -103.2(2)
C2 N1 P C1 5.6(2)
C2 N1 P W 130.62(18)
Si2 C15 P N1 142.63(15)
Si1 C15 P N1 3.5(2)
Si2 C15 P C1 46.25(19)
Si1 C15 P C1 -92.90(17)
Si2 C15 P W -93.67(15)
Si1 C15 P W 127.18(13)
O1 C1 P N1 -9.54(18)
C9 C1 P N1 108.7(2)
O1 C1 P C15 98.18(19)
C9 C1 P C15 -143.5(2)
O1 C1 P W -125.22(14)
C9 C1 P W -6.9(3)
C22 W P N1 -20.5(12)
C26 W P N1 57.62(12)
C25 W P N1 143.11(12)
C23 W P N1 -33.90(12)
C24 W P N1 -127.02(13)
C22 W P C15 -141.8(12)
C26 W P C15 -63.67(13)
C25 W P C15 21.83(13)
C23 W P C15 -155.19(13)
C24 W P C15 111.70(13)
C22 W P C1 84.5(12)
C26 W P C1 162.63(14)
C25 W P C1 -111.87(14)
C23 W P C1 71.11(14)
C24 W P C1 -22.00(14)
P C15 Si1 C21 -62.7(2)
Si2 C15 Si1 C21 158.36(16)
P C15 Si1 C20 -179.51(16)
Si2 C15 Si1 C20 41.5(2)
P C15 Si1 C19 61.8(2)
Si2 C15 Si1 C19 -77.19(19)
P C15 Si2 C18 146.23(17)
Si1 C15 Si2 C18 -74.15(19)
P C15 Si2 C17 29.2(2)
Si1 C15 Si2 C17 168.86(15)
P C15 Si2 C16 -92.70(18)
Si1 C15 Si2 C16 46.9(2)
N1 C2 O1 C1 -8.9(4)
C3 C2 O1 C1 171.7(2)
C9 C1 O1 C2 -113.8(3)
P C1 O1 C2 11.4(2)
